data_4332135
loop_
_publ_author_name
'Ren, Yan-Ping'
'Kong, Xiang-Jian'
'Hu, Xiang-Yang'
'Sun, Meng'
'Long, La-Sheng'
'Huang, Rong-Bin'
'Zheng, Lan-Sun'

_publ_section_title
;
 Influence of Steric Hindrance of Organic Ligand on the Structure of
 Keggin-Based Coordination Polymer
;
_journal_issue 10
_journal_name_full 'Inorganic Chemistry'
_journal_page_first 4016
_journal_page_last 4023
_journal_paper_doi 10.1021/ic060004q
_journal_volume 45
_journal_year 2006
_chemical_formula_sum 'C15 H21 Cu2 N5 O40 P W12'
_chemical_formula_weight 3275.62
_chemical_name_systematic
; 
 ? 
;
_space_group_IT_number 2
_symmetry_cell_setting triclinic
_symmetry_space_group_name_Hall '-P 1'
_symmetry_space_group_name_H-M 'P -1'
_atom_sites_solution_hydrogens geom
_atom_sites_solution_primary direct
_atom_sites_solution_secondary difmap
_audit_creation_method SHELXL-97
_cell_angle_alpha 90.983(4)
_cell_angle_beta 92.150(4)
_cell_angle_gamma 108.128(3)
_cell_formula_units_Z 2
_cell_length_a 10.667(2)
_cell_length_b 11.147(2)
_cell_length_c 20.207(4)
_cell_measurement_temperature 173(2)
_cell_volume 2280.8(7)
_computing_cell_refinement 'SHELXTL-Plus (Sheldrick, 1990)'
_computing_data_collection 'SHELXTL-Plus (Sheldrick, 1990)'
_computing_data_reduction 'SHELXTL-Plus (Sheldrick, 1990)'
_computing_molecular_graphics 'SHELXTL V.5.0 (Sheldrick, 1997)'
_computing_publication_material 'SHELXL-97 (Sheldrick, 1997)'
_computing_structure_refinement 'SHELXL-97 (Sheldrick, 1997)'
_computing_structure_solution 'SHELXS-97 (Sheldrick, 1990)'
_diffrn_ambient_temperature 173(2)
_diffrn_measured_fraction_theta_full 0.977
_diffrn_measured_fraction_theta_max 0.977
_diffrn_measurement_device_type 'Bruker Smart Apex CCD area detector'
_diffrn_measurement_method 'phi and omega scans'
_diffrn_radiation_monochromator graphite
_diffrn_radiation_source 'fine-focus sealed tube'
_diffrn_radiation_type MoK\a
_diffrn_radiation_wavelength 0.71073
_diffrn_reflns_av_R_equivalents 0.0484
_diffrn_reflns_av_sigmaI/netI 0.0767
_diffrn_reflns_limit_h_max 13
_diffrn_reflns_limit_h_min -13
_diffrn_reflns_limit_k_max 13
_diffrn_reflns_limit_k_min -13
_diffrn_reflns_limit_l_max 24
_diffrn_reflns_limit_l_min -24
_diffrn_reflns_number 17781
_diffrn_reflns_theta_full 26.00
_diffrn_reflns_theta_max 26.00
_diffrn_reflns_theta_min 2.01
_exptl_absorpt_coefficient_mu 31.181
_exptl_absorpt_correction_type sadabs
_exptl_crystal_colour red
_exptl_crystal_density_diffrn 4.770
_exptl_crystal_density_meas ?
_exptl_crystal_density_method 'not measured'
_exptl_crystal_description plate
_exptl_crystal_F_000 2854
_exptl_crystal_size_max 0.15
_exptl_crystal_size_mid 0.10
_exptl_crystal_size_min 0.06
_refine_diff_density_max 8.547
_refine_diff_density_min -4.691
_refine_diff_density_rms 0.536
_refine_ls_extinction_method none
_refine_ls_goodness_of_fit_ref 1.097
_refine_ls_hydrogen_treatment mixed
_refine_ls_matrix_type full
_refine_ls_number_parameters 676
_refine_ls_number_reflns 8768
_refine_ls_number_restraints 114
_refine_ls_restrained_S_all 1.091
_refine_ls_R_factor_all 0.0788
_refine_ls_R_factor_gt 0.0670
_refine_ls_shift/su_max 0.001
_refine_ls_shift/su_mean 0.000
_refine_ls_structure_factor_coef Fsqd
_refine_ls_weighting_details 'calc w=1/[\s^2^(Fo^2^)+(0.0554P)^2^+137.2956P] where P=(Fo^2^+2Fc^2^)/3'
_refine_ls_weighting_scheme calc
_refine_ls_wR_factor_gt 0.1488
_refine_ls_wR_factor_ref 0.1561
_reflns_number_gt 7693
_reflns_number_total 8768
_reflns_threshold_expression >2sigma(I)
_cod_data_source_file ic060004qsup3.cif
_cod_data_source_block complex_3
_cod_depositor_comments
;
The following automatic conversions were performed:

'_exptl_crystal_density_meas' value 'not measured' was changed to '?'
- the value is perceived as not measured.

Automatic conversion script
Id: cif_fix_values 3008 2015-01-20 13:52:24Z robertas 
;
_cod_original_cell_volume 2280.6(7)
_cod_original_sg_symbol_H-M p-1
_cod_database_code 4332135

loop_
_symmetry_equiv_pos_as_xyz
'x, y, z'
'-x, -y, -z'

loop_
_atom_site_label
_atom_site_type_symbol
_atom_site_fract_x
_atom_site_fract_y
_atom_site_fract_z
_atom_site_U_iso_or_equiv
_atom_site_adp_type
_atom_site_occupancy
_atom_site_symmetry_multiplicity
_atom_site_calc_flag
_atom_site_refinement_flags
W1 W 0.39509(8) 0.58275(8) 0.17981(4) 0.01291(19) Uani 1 1 d .
W2 W 0.75102(8) 0.84428(7) 0.41832(4) 0.01127(19) Uani 1 1 d .
W3 W 0.62556(9) 0.40819(8) 0.21387(4) 0.0156(2) Uani 1 1 d .
W4 W 0.80561(8) 1.05723(8) 0.29547(4) 0.01329(19) Uani 1 1 d .
W5 W 0.77131(8) 0.95148(8) 0.12334(4) 0.01187(19) Uani 1 1 d .
W6 W 0.68694(9) 0.63699(8) 0.08364(4) 0.0151(2) Uani 1 1 d .
W7 W 0.93213(8) 0.56123(8) 0.28358(4) 0.0141(2) Uani 1 1 d .
W8 W 1.02452(8) 0.89510(8) 0.32663(4) 0.01331(19) Uani 1 1 d .
W9 W 0.48011(9) 0.89477(9) 0.22106(4) 0.0169(2) Uani 1 1 d .
W10 W 0.42633(9) 0.67923(9) 0.34145(5) 0.0172(2) Uani 1 1 d .
W11 W 0.99234(8) 0.79187(8) 0.15392(4) 0.0153(2) Uani 1 1 d .
W12 W 0.66041(9) 0.50880(9) 0.37486(5) 0.0187(2) Uani 1 1 d .
P1 P 0.7129(6) 0.7341(5) 0.2513(3) 0.0175(12) Uani 1 1 d .
O1 O 0.5676(13) 0.7275(13) 0.2483(8) 0.017(3) Uani 1 1 d .
O2 O 0.7903(16) 0.8387(13) 0.3007(8) 0.020(3) Uani 1 1 d .
O3 O 0.7276(15) 0.6086(14) 0.2707(8) 0.020(3) Uani 1 1 d .
O4 O 0.7643(16) 0.7642(14) 0.1834(7) 0.021(3) Uani 1 1 d .
O5 O 0.8085(16) 0.4291(14) 0.2331(8) 0.022(4) Uani 1 1 d .
O6 O 0.3074(14) 0.6486(14) 0.3979(7) 0.017(3) Uani 1 1 d .
O7 O 0.2580(15) 0.4945(16) 0.1367(9) 0.030(4) Uani 1 1 d .
O8 O 1.0527(16) 0.4965(15) 0.2957(9) 0.028(4) Uani 1 1 d .
O9 O 0.7050(15) 0.8103(15) 0.0637(8) 0.022(3) Uani 1 1 d U
O10 O 0.746(2) 0.8690(18) 0.4989(9) 0.039(5) Uani 1 1 d .
O11 O 0.3368(17) 0.5788(15) 0.2678(8) 0.024(4) Uani 1 1 d .
O12 O 0.8354(19) 1.2113(16) 0.3065(8) 0.030(4) Uani 1 1 d .
O13 O 0.5997(15) 0.3855(16) 0.3032(8) 0.027(4) Uani 1 1 d .
O14 O 0.3759(16) 0.7457(15) 0.1748(7) 0.021(3) Uani 1 1 d .
O15 O 0.3996(17) 0.8175(16) 0.2990(8) 0.027(4) Uani 1 1 d .
O16 O 0.9390(14) 0.9260(16) 0.1201(9) 0.027(4) Uani 1 1 d .
O17 O 0.8318(16) 0.5020(16) 0.3585(8) 0.025(4) Uani 1 1 d .
O18 O 0.9763(14) 1.0426(14) 0.3133(9) 0.022(4) Uani 1 1 d .
O19 O 0.9968(16) 0.7170(14) 0.3256(8) 0.021(3) Uani 1 1 d U
O20 O 1.1366(17) 0.8182(17) 0.1182(9) 0.030(4) Uani 1 1 d .
O21 O 0.8756(14) 0.6866(14) 0.0878(8) 0.018(3) Uani 1 1 d U
O22 O 0.9346(14) 0.8792(14) 0.4062(8) 0.017(3) Uani 1 1 d U
O23 O 1.0367(15) 0.8852(14) 0.2344(8) 0.020(3) Uani 1 1 d U
O24 O 0.5724(13) 0.7888(13) 0.3885(7) 0.014(3) Uani 1 1 d U
O25 O 0.7877(15) 1.0701(16) 0.0718(8) 0.027(4) Uani 1 1 d .
O26 O 1.1840(16) 0.9603(16) 0.3531(8) 0.027(4) Uani 1 1 d .
O27 O 0.5710(18) 0.2570(14) 0.1833(9) 0.030(4) Uani 1 1 d .
O28 O 0.9758(15) 0.6470(14) 0.2047(8) 0.022(4) Uani 1 1 d U
O29 O 0.8321(15) 1.0372(16) 0.2045(8) 0.025(4) Uani 1 1 d .
O30 O 0.6586(15) 0.5713(13) 0.0069(7) 0.018(3) Uani 1 1 d .
O31 O 0.6809(16) 0.4997(15) 0.1368(8) 0.022(4) Uani 1 1 d U
O32 O 0.6240(14) 0.9941(14) 0.2756(8) 0.019(3) Uani 1 1 d U
O33 O 0.5071(15) 0.5547(14) 0.3582(8) 0.023(4) Uani 1 1 d .
O34 O 0.3912(15) 0.9949(14) 0.2033(8) 0.020(3) Uani 1 1 d .
O35 O 0.7621(14) 1.0013(13) 0.3828(8) 0.019(3) Uani 1 1 d .
O36 O 0.7367(16) 0.6693(13) 0.4111(8) 0.022(4) Uani 1 1 d .
O37 O 0.6268(13) 0.4164(13) 0.4426(7) 0.012(3) Uani 1 1 d .
O38 O 0.4740(14) 0.4601(13) 0.2058(7) 0.014(3) Uani 1 1 d .
O39 O 0.6001(15) 0.9208(18) 0.1525(8) 0.030(4) Uani 1 1 d .
O40 O 0.5191(15) 0.6222(15) 0.1141(8) 0.022(4) Uani 1 1 d U
Cu1 Cu 0.7149(3) 0.2791(2) 0.49485(14) 0.0179(6) Uani 1 1 d .
Cu2 Cu 0.3539(4) 1.1049(4) 0.11734(17) 0.0386(9) Uani 1 1 d .
N1 N 0.2374(17) 1.1736(17) 0.1659(10) 0.018(4) Uani 1 1 d U
C1 C 0.140(2) 1.207(2) 0.1351(13) 0.023(5) Uani 1 1 d .
C2 C 0.115(2) 1.182(2) 0.0615(12) 0.027(5) Uani 1 1 d U
H2A H 0.1756 1.1383 0.0451 0.040 Uiso 1 1 calc R
H2B H 0.1299 1.2616 0.0391 0.040 Uiso 1 1 calc R
H2C H 0.0238 1.1281 0.0526 0.040 Uiso 1 1 calc R
C3 C 0.069(2) 1.267(2) 0.1725(15) 0.031(6) Uani 1 1 d .
H3A H -0.0032 1.2890 0.1534 0.037 Uiso 1 1 calc R
C4 C 0.200(2) 1.2576(19) 0.2668(11) 0.016(5) Uani 1 1 d .
C5 C 0.233(2) 1.296(2) 0.3357(11) 0.021(5) Uani 1 1 d U
H5A H 0.1719 1.3389 0.3518 0.032 Uiso 1 1 calc R
H5B H 0.3236 1.3546 0.3399 0.032 Uiso 1 1 calc R
H5C H 0.2268 1.2220 0.3622 0.032 Uiso 1 1 calc R
C6 C 0.265(2) 1.196(2) 0.2287(13) 0.024(5) Uani 1 1 d .
H6A H 0.3327 1.1683 0.2490 0.029 Uiso 1 1 calc R
N2 N 0.1067(19) 1.2936(18) 0.2353(11) 0.026(5) Uani 1 1 d .
H2D H 0.0671 1.3382 0.2580 0.031 Uiso 1 1 calc R
N3 N 0.5897(17) 0.1181(15) 0.4926(9) 0.012(4) Uani 1 1 d .
C7 C 0.4989(19) 0.0642(18) 0.4462(10) 0.010(4) Uani 1 1 d U
C8 C 0.499(2) 0.140(2) 0.3838(12) 0.022(5) Uani 1 1 d U
H8A H 0.5693 0.2215 0.3886 0.033 Uiso 1 1 calc R
H8B H 0.4133 0.1554 0.3778 0.033 Uiso 1 1 calc R
H8C H 0.5135 0.0930 0.3452 0.033 Uiso 1 1 calc R
C9 C 0.410(2) -0.051(2) 0.4509(12) 0.019(5) Uani 1 1 d .
H9A H 0.3478 -0.0865 0.4154 0.023 Uiso 1 1 calc R
N4 N 0.439(2) 1.048(2) 0.0484(9) 0.024(5) Uani 1 1 d .
C10 C 0.532(2) 1.122(3) 0.0137(13) 0.033(6) Uani 1 1 d .
C11 C 0.574(3) 1.261(2) 0.0272(13) 0.028(6) Uani 1 1 d U
H11A H 0.5224 1.2803 0.0626 0.043 Uiso 1 1 calc R
H11B H 0.5595 1.3036 -0.0131 0.043 Uiso 1 1 calc R
H11C H 0.6680 1.2907 0.0408 0.043 Uiso 1 1 calc R
C12 C 0.593(2) 1.075(2) -0.0348(12) 0.022(5) Uani 1 1 d .
H12A H 0.6589 1.1320 -0.0592 0.026 Uiso 1 1 calc R
N5 N 0.8835(16) 0.4050(16) 0.4986(8) 0.011(3) Uani 1 1 d U
C13 C 0.9921(19) 0.3805(18) 0.4816(10) 0.009(4) Uani 1 1 d U
C14 C 0.980(2) 0.2497(18) 0.4640(10) 0.012(4) Uani 1 1 d U
H14A H 0.8874 0.1975 0.4656 0.018 Uiso 1 1 calc R
H14B H 1.0340 0.2186 0.4955 0.018 Uiso 1 1 calc R
H14C H 1.0106 0.2452 0.4192 0.018 Uiso 1 1 calc R
C15 C 1.111(2) 0.478(2) 0.4837(12) 0.020(5) Uani 1 1 d .
H15A H 1.1897 0.4615 0.4723 0.024 Uiso 1 1 calc R

loop_
_atom_site_aniso_label
_atom_site_aniso_U_11
_atom_site_aniso_U_22
_atom_site_aniso_U_33
_atom_site_aniso_U_23
_atom_site_aniso_U_13
_atom_site_aniso_U_12
W1 0.0123(4) 0.0131(4) 0.0101(4) -0.0009(3) 0.0005(3) -0.0007(3)
W2 0.0151(4) 0.0101(4) 0.0077(4) 0.0003(3) 0.0003(3) 0.0027(3)
W3 0.0243(5) 0.0095(4) 0.0091(4) -0.0004(3) -0.0015(3) 0.0001(3)
W4 0.0143(4) 0.0102(4) 0.0150(5) -0.0041(3) -0.0049(3) 0.0040(3)
W5 0.0131(4) 0.0130(4) 0.0092(4) 0.0051(3) 0.0013(3) 0.0032(3)
W6 0.0191(4) 0.0166(4) 0.0085(4) -0.0036(3) -0.0020(3) 0.0043(3)
W7 0.0171(4) 0.0141(4) 0.0147(5) 0.0037(3) 0.0036(3) 0.0094(3)
W8 0.0150(4) 0.0122(4) 0.0105(4) 0.0001(3) -0.0036(3) 0.0016(3)
W9 0.0201(5) 0.0237(5) 0.0120(5) 0.0016(4) -0.0009(3) 0.0142(4)
W10 0.0169(4) 0.0209(5) 0.0164(5) 0.0092(4) 0.0079(3) 0.0084(4)
W11 0.0128(4) 0.0177(4) 0.0139(5) -0.0004(3) 0.0050(3) 0.0021(3)
W12 0.0190(5) 0.0187(5) 0.0157(5) 0.0108(4) -0.0003(4) 0.0015(4)
P1 0.018(3) 0.012(3) 0.021(3) -0.003(2) 0.000(2) 0.002(2)
O1 0.006(7) 0.010(7) 0.033(10) 0.003(6) 0.007(6) -0.002(6)
O2 0.030(9) 0.010(7) 0.017(9) -0.008(6) -0.013(7) 0.004(6)
O3 0.021(8) 0.019(8) 0.017(9) 0.005(7) 0.006(6) 0.002(6)
O4 0.035(9) 0.018(8) 0.011(8) 0.001(6) 0.008(7) 0.010(7)
O5 0.030(9) 0.012(8) 0.024(9) 0.010(7) 0.004(7) 0.006(7)
O6 0.014(7) 0.027(8) 0.002(7) 0.000(6) 0.004(6) -0.004(6)
O7 0.015(8) 0.034(10) 0.028(10) 0.011(8) -0.005(7) -0.014(7)
O8 0.027(9) 0.020(9) 0.043(11) 0.000(8) -0.003(8) 0.014(7)
O9 0.020(5) 0.022(5) 0.025(5) 0.000(4) -0.007(4) 0.006(4)
O10 0.053(12) 0.040(11) 0.029(11) -0.020(9) -0.017(9) 0.024(10)
O11 0.045(10) 0.026(9) 0.014(9) 0.009(7) 0.015(7) 0.029(8)
O12 0.067(13) 0.027(9) 0.009(8) -0.002(7) -0.006(8) 0.033(9)
O13 0.016(8) 0.039(10) 0.020(9) 0.016(8) 0.001(7) 0.002(7)
O14 0.037(9) 0.024(8) 0.004(8) -0.003(6) 0.003(7) 0.012(7)
O15 0.042(10) 0.034(10) 0.010(9) -0.001(7) 0.010(7) 0.017(8)
O16 0.005(7) 0.030(9) 0.041(11) 0.001(8) 0.003(7) -0.001(7)
O17 0.025(9) 0.031(9) 0.013(9) 0.007(7) -0.001(7) -0.001(7)
O18 0.010(7) 0.016(8) 0.040(11) 0.013(7) -0.001(7) 0.003(6)
O19 0.028(5) 0.016(5) 0.019(5) 0.001(4) 0.000(4) 0.007(4)
O20 0.029(9) 0.044(11) 0.027(10) 0.014(8) 0.015(8) 0.023(8)
O21 0.016(5) 0.019(5) 0.022(5) -0.002(4) -0.002(4) 0.010(4)
O22 0.015(5) 0.019(5) 0.021(5) 0.005(4) 0.000(4) 0.010(4)
O23 0.025(5) 0.018(5) 0.015(5) 0.002(4) 0.001(4) 0.002(4)
O24 0.008(4) 0.014(5) 0.018(5) 0.001(4) -0.007(4) -0.001(4)
O25 0.018(8) 0.033(10) 0.020(9) -0.007(7) -0.008(7) -0.004(7)
O26 0.028(9) 0.038(10) 0.020(9) -0.012(8) -0.010(7) 0.022(8)
O27 0.039(10) 0.011(8) 0.039(11) 0.004(7) 0.003(8) 0.005(7)
O28 0.026(5) 0.019(5) 0.020(5) 0.005(4) 0.000(4) 0.004(4)
O29 0.019(8) 0.041(10) 0.014(9) -0.015(7) -0.007(7) 0.009(7)
O30 0.028(9) 0.011(7) 0.011(8) 0.002(6) 0.007(6) 0.002(6)
O31 0.028(5) 0.022(5) 0.021(5) 0.005(4) 0.004(4) 0.012(4)
O32 0.016(5) 0.017(5) 0.019(5) -0.004(4) 0.000(4) 0.001(4)
O33 0.019(8) 0.020(8) 0.032(10) 0.011(7) -0.004(7) 0.009(7)
O34 0.025(8) 0.014(8) 0.014(8) 0.004(6) -0.006(6) 0.000(6)
O35 0.012(7) 0.010(7) 0.033(10) 0.005(7) -0.002(7) 0.000(6)
O36 0.034(9) 0.008(7) 0.025(9) -0.007(6) -0.003(7) 0.010(7)
O37 0.011(7) 0.017(7) 0.008(7) 0.003(6) 0.007(5) 0.005(6)
O38 0.019(8) 0.010(7) 0.020(8) 0.012(6) 0.017(6) 0.010(6)
O39 0.009(8) 0.056(12) 0.016(9) -0.009(8) -0.004(6) -0.001(8)
O40 0.023(5) 0.025(5) 0.020(5) 0.003(4) 0.006(4) 0.010(4)
Cu1 0.0156(13) 0.0119(13) 0.0183(15) 0.0018(11) 0.0001(11) -0.0069(10)
Cu2 0.058(2) 0.052(2) 0.0253(18) 0.0069(16) 0.0194(16) 0.0425(19)
N1 0.017(5) 0.016(5) 0.023(6) 0.001(4) 0.003(4) 0.007(4)
C1 0.021(12) 0.009(10) 0.040(16) -0.001(10) 0.022(11) 0.003(9)
C2 0.025(7) 0.026(7) 0.027(7) 0.003(5) 0.004(5) 0.006(5)
C3 0.023(13) 0.019(12) 0.054(19) 0.009(12) 0.011(12) 0.011(10)
C4 0.023(11) 0.007(10) 0.017(12) 0.004(8) 0.007(9) 0.001(8)
C5 0.021(6) 0.022(6) 0.021(7) 0.002(5) 0.004(5) 0.006(5)
C6 0.014(11) 0.030(13) 0.033(15) -0.006(11) 0.006(10) 0.016(10)
N2 0.019(10) 0.020(10) 0.034(13) -0.007(9) 0.001(9) 0.002(8)
N3 0.017(9) 0.003(8) 0.016(10) 0.001(7) -0.004(7) 0.001(7)
C7 0.011(5) 0.009(5) 0.008(6) 0.001(4) 0.002(4) 0.001(4)
C8 0.022(6) 0.019(6) 0.023(7) -0.001(5) 0.003(5) 0.004(5)
C9 0.023(12) 0.012(11) 0.024(13) 0.002(9) 0.007(10) 0.007(9)
N4 0.030(11) 0.046(13) 0.002(9) 0.000(9) 0.007(8) 0.018(10)
C10 0.024(13) 0.059(18) 0.022(14) 0.014(13) -0.001(11) 0.023(13)
C11 0.030(7) 0.029(7) 0.026(7) -0.002(5) 0.001(5) 0.009(5)
C12 0.009(10) 0.034(14) 0.021(13) -0.017(10) -0.010(9) 0.008(9)
N5 0.010(5) 0.013(5) 0.006(5) 0.003(4) -0.001(4) -0.001(4)
C13 0.010(5) 0.009(5) 0.010(6) 0.001(4) -0.003(4) 0.006(4)
C14 0.013(6) 0.013(6) 0.010(6) 0.000(4) 0.000(4) 0.005(4)
C15 0.013(11) 0.028(13) 0.021(13) 0.000(10) -0.006(9) 0.009(9)

loop_
_atom_type_symbol
_atom_type_description
_atom_type_scat_dispersion_real
_atom_type_scat_dispersion_imag
_atom_type_scat_source
C C 0.0033 0.0016 'International Tables Vol C Tables 4.2.6.8 and 6.1.1.4'
H H 0.0000 0.0000 'International Tables Vol C Tables 4.2.6.8 and 6.1.1.4'
N N 0.0061 0.0033 'International Tables Vol C Tables 4.2.6.8 and 6.1.1.4'
O O 0.0106 0.0060 'International Tables Vol C Tables 4.2.6.8 and 6.1.1.4'
P P 0.1023 0.0942 'International Tables Vol C Tables 4.2.6.8 and 6.1.1.4'
Cu Cu 0.3201 1.2651 'International Tables Vol C Tables 4.2.6.8 and 6.1.1.4'
W W -0.8490 6.8722 'International Tables Vol C Tables 4.2.6.8 and 6.1.1.4'

loop_
_geom_angle_atom_site_label_1
_geom_angle_atom_site_label_2
_geom_angle_atom_site_label_3
_geom_angle
_geom_angle_site_symmetry_1
_geom_angle_site_symmetry_3
O7 W1 O40 101.9(8) . .
O7 W1 O38 102.0(8) . .
O40 W1 O38 86.1(6) . .
O7 W1 O14 101.3(8) . .
O40 W1 O14 90.3(7) . .
O38 W1 O14 156.7(7) . .
O7 W1 O11 102.6(8) . .
O40 W1 O11 155.4(7) . .
O38 W1 O11 86.5(6) . .
O14 W1 O11 87.2(6) . .
O7 W1 O1 170.5(7) . .
O40 W1 O1 84.4(6) . .
O38 W1 O1 85.3(6) . .
O14 W1 O1 71.4(6) . .
O11 W1 O1 71.6(6) . .
O10 W2 O35 103.6(8) . .
O10 W2 O24 104.2(8) . .
O35 W2 O24 87.6(6) . .
O10 W2 O22 102.6(8) . .
O35 W2 O22 88.8(6) . .
O24 W2 O22 153.0(7) . .
O10 W2 O36 103.2(8) . .
O35 W2 O36 153.1(7) . .
O24 W2 O36 84.2(6) . .
O22 W2 O36 87.1(7) . .
O10 W2 O2 170.5(8) . .
O35 W2 O2 70.6(6) . .
O24 W2 O2 83.3(6) . .
O22 W2 O2 70.3(6) . .
O36 W2 O2 83.0(6) . .
O27 W3 O13 101.7(8) . .
O27 W3 O38 103.0(8) . .
O13 W3 O38 89.7(7) . .
O27 W3 O31 101.9(8) . .
O13 W3 O31 156.4(7) . .
O38 W3 O31 86.4(6) . .
O27 W3 O5 101.3(8) . .
O13 W3 O5 87.7(7) . .
O38 W3 O5 155.7(6) . .
O31 W3 O5 86.4(7) . .
O27 W3 O3 169.6(7) . .
O13 W3 O3 72.2(6) . .
O38 W3 O3 85.6(6) . .
O31 W3 O3 84.2(6) . .
O5 W3 O3 70.6(6) . .
O12 W4 O32 104.5(8) . .
O12 W4 O29 104.0(8) . .
O32 W4 O29 88.0(7) . .
O12 W4 O18 101.1(8) . .
O32 W4 O18 154.3(6) . .
O29 W4 O18 87.7(7) . .
O12 W4 O35 100.7(7) . .
O32 W4 O35 85.3(6) . .
O29 W4 O35 155.4(7) . .
O18 W4 O35 88.1(7) . .
O12 W4 O2 168.0(7) . .
O32 W4 O2 83.9(6) . .
O29 W4 O2 84.7(7) . .
O18 W4 O2 70.5(6) . .
O35 W4 O2 71.0(6) . .
O25 W5 O39 103.2(8) . .
O25 W5 O29 102.1(8) . .
O39 W5 O29 87.3(7) . .
O25 W5 O9 100.8(7) . .
O39 W5 O9 88.5(7) . .
O29 W5 O9 157.1(7) . .
O25 W5 O16 101.8(8) . .
O39 W5 O16 155.0(8) . .
O29 W5 O16 86.7(7) . .
O9 W5 O16 87.7(7) . .
O25 W5 O4 170.2(7) . .
O39 W5 O4 83.8(7) . .
O29 W5 O4 84.9(7) . .
O9 W5 O4 72.3(6) . .
O16 W5 O4 71.5(6) . .
O30 W6 O31 102.9(7) . .
O30 W6 O40 104.9(7) . .
O31 W6 O40 85.7(7) . .
O30 W6 O21 98.9(7) . .
O31 W6 O21 90.1(7) . .
O40 W6 O21 156.2(7) . .
O30 W6 O9 100.1(7) . .
O31 W6 O9 156.9(7) . .
O40 W6 O9 88.1(7) . .
O21 W6 O9 86.7(6) . .
O30 W6 O4 168.1(6) . .
O31 W6 O4 85.4(6) . .
O40 W6 O4 84.0(6) . .
O21 W6 O4 72.2(6) . .
O9 W6 O4 71.9(6) . .
O8 W7 O19 104.0(8) . .
O8 W7 O28 103.1(8) . .
O19 W7 O28 86.2(7) . .
O8 W7 O5 99.7(7) . .
O19 W7 O5 156.3(7) . .
O28 W7 O5 88.0(7) . .
O8 W7 O17 100.0(8) . .
O19 W7 O17 88.7(7) . .
O28 W7 O17 156.9(7) . .
O5 W7 O17 87.8(7) . .
O8 W7 O3 167.4(7) . .
O19 W7 O3 85.7(6) . .
O28 W7 O3 85.3(6) . .
O5 W7 O3 70.9(6) . .
O17 W7 O3 71.9(6) . .
O26 W8 O23 102.5(7) . .
O26 W8 O22 102.5(7) . .
O23 W8 O22 154.9(6) . .
O26 W8 O18 100.2(7) . .
O23 W8 O18 87.0(7) . .
O22 W8 O18 86.7(7) . .
O26 W8 O19 104.6(7) . .
O23 W8 O19 86.7(7) . .
O22 W8 O19 88.9(7) . .
O18 W8 O19 155.3(7) . .
O26 W8 O2 168.2(6) . .
O23 W8 O2 84.1(6) . .
O22 W8 O2 70.9(6) . .
O18 W8 O2 70.2(6) . .
O19 W8 O2 85.4(6) . .
O34 W9 O39 103.6(8) . .
O34 W9 O32 103.9(7) . .
O39 W9 O32 86.4(7) . .
O34 W9 O14 100.9(7) . .
O39 W9 O14 88.3(7) . .
O32 W9 O14 155.2(7) . .
O34 W9 O15 101.6(7) . .
O39 W9 O15 154.8(8) . .
O32 W9 O15 88.4(7) . .
O14 W9 O15 86.2(7) . .
O34 W9 O1 169.9(6) . .
O39 W9 O1 83.3(7) . .
O32 W9 O1 83.7(6) . .
O14 W9 O1 71.7(6) . .
O15 W9 O1 71.6(6) . .
O6 W10 O24 102.8(7) . .
O6 W10 O15 101.4(7) . .
O24 W10 O15 89.4(7) . .
O6 W10 O33 102.3(7) . .
O24 W10 O33 85.4(7) . .
O15 W10 O33 156.2(7) . .
O6 W10 O11 102.0(7) . .
O24 W10 O11 155.2(7) . .
O15 W10 O11 87.4(7) . .
O33 W10 O11 87.6(7) . .
O6 W10 O1 170.4(6) . .
O24 W10 O1 84.0(6) . .
O15 W10 O1 71.6(6) . .
O33 W10 O1 84.7(6) . .
O11 W10 O1 71.6(6) . .
O20 W11 O23 104.0(8) . .
O20 W11 O16 100.2(7) . .
O23 W11 O16 87.5(7) . .
O20 W11 O28 104.4(7) . .
O23 W11 O28 86.5(7) . .
O16 W11 O28 155.3(7) . .
O20 W11 O21 100.6(8) . .
O23 W11 O21 155.4(6) . .
O16 W11 O21 86.8(7) . .
O28 W11 O21 88.8(7) . .
O20 W11 O4 167.8(7) . .
O23 W11 O4 84.2(6) . .
O16 W11 O4 70.8(6) . .
O28 W11 O4 84.8(6) . .
O21 W11 O4 71.3(6) . .
O37 W12 O36 103.5(7) . .
O37 W12 O33 104.6(7) . .
O36 W12 O33 87.0(7) . .
O37 W12 O17 99.9(7) . .
O36 W12 O17 88.7(7) . .
O33 W12 O17 155.5(7) . .
O37 W12 O13 101.8(7) . .
O36 W12 O13 154.7(7) . .
O33 W12 O13 87.5(7) . .
O17 W12 O13 86.1(7) . .
O37 W12 O3 168.5(6) . .
O36 W12 O3 84.3(6) . .
O33 W12 O3 84.1(6) . .
O17 W12 O3 71.4(6) . .
O13 W12 O3 70.6(6) . .
O4 P1 O3 108.8(9) . .
O4 P1 O1 107.7(9) . .
O3 P1 O1 110.6(9) . .
O4 P1 O2 109.5(9) . .
O3 P1 O2 110.6(9) . .
O1 P1 O2 109.6(9) . .
P1 O1 W9 126.7(8) . .
P1 O1 W1 125.7(8) . .
W9 O1 W1 89.9(5) . .
P1 O1 W10 124.2(9) . .
W9 O1 W10 89.5(5) . .
W1 O1 W10 89.4(4) . .
P1 O2 W4 125.8(9) . .
P1 O2 W8 125.1(9) . .
W4 O2 W8 90.5(5) . .
P1 O2 W2 124.9(9) . .
W4 O2 W2 89.7(5) . .
W8 O2 W2 89.7(5) . .
P1 O3 W7 125.9(8) . .
P1 O3 W3 126.2(9) . .
W7 O3 W3 90.5(5) . .
P1 O3 W12 124.3(9) . .
W7 O3 W12 89.3(5) . .
W3 O3 W12 89.1(5) . .
P1 O4 W6 126.4(9) . .
P1 O4 W5 125.9(9) . .
W6 O4 W5 89.9(5) . .
P1 O4 W11 124.7(9) . .
W6 O4 W11 89.3(5) . .
W5 O4 W11 89.0(5) . .
W7 O5 W3 127.6(8) . .
W10 O6 Cu1 136.8(8) . 2_666
W5 O9 W6 125.8(8) . .
W10 O11 W1 127.3(9) . .
W3 O13 W12 128.1(9) . .
W1 O14 W9 127.0(8) . .
W10 O15 W9 127.3(9) . .
W11 O16 W5 128.6(9) . .
W12 O17 W7 127.4(9) . .
W8 O18 W4 128.7(8) . .
W7 O19 W8 150.0(9) . .
W11 O21 W6 127.1(8) . .
W8 O22 W2 129.0(8) . .
W11 O23 W8 149.8(9) . .
W10 O24 W2 153.5(9) . .
W7 O28 W11 149.9(9) . .
W5 O29 W4 148.6(10) . .
W6 O31 W3 150.0(9) . .
W4 O32 W9 150.3(9) . .
W10 O33 W12 150.0(9) . .
W9 O34 Cu2 138.0(9) . .
W2 O35 W4 128.4(9) . .
W12 O36 W2 151.7(9) . .
W12 O37 Cu1 136.6(7) . .
W3 O38 W1 149.2(8) . .
W5 O39 W9 151.0(9) . .
W1 O40 W6 151.2(9) . .
N3 Cu1 N5 158.8(7) . .
N3 Cu1 O37 109.4(6) . .
N5 Cu1 O37 89.6(6) . .
N3 Cu1 O6 101.2(7) . 2_666
N5 Cu1 O6 85.9(6) . 2_666
O37 Cu1 O6 94.9(5) . 2_666
N4 Cu2 N1 163.2(8) . .
N4 Cu2 O34 102.3(7) . .
N1 Cu2 O34 93.1(7) . .
N4 Cu2 O27 98.0(8) . 1_565
N1 Cu2 O27 92.6(7) . 1_565
O34 Cu2 O27 74.2(5) . 1_565
C6 N1 C1 122(2) . .
C6 N1 Cu2 116.6(15) . .
C1 N1 Cu2 121.6(16) . .
N1 C1 C3 118(2) . .
N1 C1 C2 119.1(19) . .
C3 C1 C2 123(2) . .
N2 C3 C1 117(2) . .
N2 C4 C6 116(2) . .
N2 C4 C5 119(2) . .
C6 C4 C5 125(2) . .
N1 C6 C4 122(2) . .
C3 N2 C4 125(2) . .
C7 N3 C9 116.6(18) . 2_656
C7 N3 Cu1 128.9(14) . .
C9 N3 Cu1 114.4(14) 2_656 .
N3 C7 C9 124(2) . .
N3 C7 C8 116.0(18) . .
C9 C7 C8 120.2(19) . .
C7 C9 N3 120(2) . 2_656
C10 N4 C12 117(2) . 2_675
C10 N4 Cu2 124(2) . .
C12 N4 Cu2 118.9(17) 2_675 .
N4 C10 C12 122(3) . .
N4 C10 C11 120(2) . .
C12 C10 C11 119(2) . .
N4 C12 C10 121(2) 2_675 .
C15 N5 C13 120.1(18) 2_766 .
C15 N5 Cu1 117.6(14) 2_766 .
C13 N5 Cu1 122.3(14) . .
N5 C13 C15 119.0(18) . .
N5 C13 C14 117.3(18) . .
C15 C13 C14 123.6(18) . .
N5 C15 C13 121(2) 2_766 .

loop_
_geom_bond_atom_site_label_1
_geom_bond_atom_site_label_2
_geom_bond_distance
_geom_bond_site_symmetry_2
W1 O7 1.687(15) .
W1 O40 1.870(15) .
W1 O38 1.888(13) .
W1 O14 1.894(15) .
W1 O11 1.902(15) .
W1 O1 2.406(15) .
W2 O10 1.651(19) .
W2 O35 1.874(14) .
W2 O24 1.883(13) .
W2 O22 1.900(14) .
W2 O36 1.911(14) .
W2 O2 2.432(16) .
W3 O27 1.699(16) .
W3 O13 1.846(16) .
W3 O38 1.881(13) .
W3 O31 1.888(16) .
W3 O5 1.916(16) .
W3 O3 2.408(15) .
W4 O12 1.656(16) .
W4 O32 1.869(15) .
W4 O29 1.890(16) .
W4 O18 1.899(14) .
W4 O35 1.907(16) .
W4 O2 2.394(14) .
W5 O25 1.668(18) .
W5 O39 1.871(15) .
W5 O29 1.872(15) .
W5 O9 1.899(16) .
W5 O16 1.900(15) .
W5 O4 2.415(15) .
W6 O30 1.679(15) .
W6 O31 1.871(15) .
W6 O40 1.875(15) .
W6 O21 1.912(14) .
W6 O9 1.932(15) .
W6 O4 2.409(15) .
W7 O8 1.671(15) .
W7 O19 1.837(15) .
W7 O28 1.871(16) .
W7 O5 1.894(16) .
W7 O17 1.894(16) .
W7 O3 2.406(15) .
W8 O26 1.691(16) .
W8 O23 1.878(15) .
W8 O22 1.886(15) .
W8 O18 1.890(15) .
W8 O19 1.913(15) .
W8 O2 2.414(15) .
W9 O34 1.709(15) .
W9 O39 1.885(16) .
W9 O32 1.889(15) .
W9 O14 1.894(15) .
W9 O15 1.911(16) .
W9 O1 2.394(14) .
W10 O6 1.697(14) .
W10 O24 1.867(13) .
W10 O15 1.869(17) .
W10 O33 1.876(14) .
W10 O11 1.884(17) .
W10 O1 2.417(15) .
W11 O20 1.669(16) .
W11 O23 1.878(15) .
W11 O16 1.887(17) .
W11 O28 1.893(15) .
W11 O21 1.904(15) .
W11 O4 2.453(16) .
W12 O37 1.708(14) .
W12 O36 1.844(14) .
W12 O33 1.880(15) .
W12 O17 1.894(17) .
W12 O13 1.927(18) .
W12 O3 2.425(15) .
P1 O4 1.501(16) .
P1 O3 1.512(16) .
P1 O1 1.528(14) .
P1 O2 1.528(15) .
O6 Cu1 2.346(14) 2_666
O34 Cu2 2.237(15) .
O37 Cu1 2.283(14) .
Cu1 N3 1.873(16) .
Cu1 N5 1.904(16) .
Cu1 O6 2.346(14) 2_666
Cu2 N4 1.897(19) .
Cu2 N1 1.938(18) .
Cu2 O27 2.694(18) 1_565
N1 C6 1.29(3) .
N1 C1 1.34(3) .
C1 C3 1.39(3) .
C1 C2 1.51(4) .
C3 N2 1.32(3) .
C4 N2 1.33(3) .
C4 C6 1.37(3) .
C4 C5 1.45(3) .
N3 C7 1.31(3) .
N3 C9 1.37(3) 2_656
C7 C9 1.35(3) .
C7 C8 1.53(3) .
C9 N3 1.37(3) 2_656
N4 C10 1.31(3) .
N4 C12 1.33(3) 2_675
C10 C12 1.38(3) .
C10 C11 1.49(4) .
C12 N4 1.33(3) 2_675
N5 C15 1.32(3) 2_766
N5 C13 1.33(2) .
C13 C15 1.39(3) .
C13 C14 1.46(3) .
C15 N5 1.32(3) 2_766

loop_
_geom_hbond_atom_site_label_D
_geom_hbond_atom_site_label_H
_geom_hbond_atom_site_label_A
_geom_hbond_distance_DH
_geom_hbond_distance_HA
_geom_hbond_distance_DA
_geom_hbond_angle_DHA
_geom_hbond_site_symmetry_A
N2 H2D O8 0.88 1.96 2.78(3) 153.3 1_465
